data_7007732
loop_
_publ_author_name
'Antonioli, Bianca'
'Bray, David J.'
'Clegg, Jack K.'
'Gloe, Kerstin'
'Gloe, Karsten'
'Kataeva, Olga'
'Lindoy, Leonard F.'
'McMurtrie, John C.'
'Steel, Peter J.'
'Sumby, Christopher J.'
'Wenzel, Marco'

_publ_section_title
;
 Silver(I) complexation of linked 2,2'-dipyridylamine derivatives.
 Synthetic, solvent extraction, membrane transport and X-ray structural
 studies.
;
_journal_issue 40
_journal_name_full 'Dalton transactions (Cambridge, England : 2003)'
_journal_page_first 4783
_journal_page_last 4794
_journal_paper_doi 10.1039/b609738c
_journal_year 2006
_chemical_formula_sum 'C28 H24 Ag N7 O3'
_chemical_formula_weight 614.41
_chemical_name_systematic
;
?
;
_space_group_IT_number 2
_symmetry_cell_setting triclinic
_symmetry_space_group_name_Hall '-P 1'
_symmetry_space_group_name_H-M 'P -1'
_atom_sites_solution_hydrogens geom
_atom_sites_solution_primary direct
_atom_sites_solution_secondary difmap
_audit_creation_method SHELXL-97
_cell_angle_alpha 85.759(2)
_cell_angle_beta 84.787(2)
_cell_angle_gamma 70.861(2)
_cell_formula_units_Z 2
_cell_length_a 8.8253(18)
_cell_length_b 10.437(2)
_cell_length_c 14.732(3)
_cell_measurement_reflns_used 6981
_cell_measurement_temperature 168(2)
_cell_measurement_theta_max 26.33
_cell_measurement_theta_min 2.73
_cell_volume 1275.2(4)
_computing_cell_refinement 'Bruker SMART'
_computing_data_collection 'Bruker SMART'
_computing_data_reduction 'Bruker SAINT'
_computing_molecular_graphics 'Bruker SHELXTL'
_computing_publication_material 'Bruker SHELXTL'
_computing_structure_refinement 'SHELXL-97 (Sheldrick, 1997)'
_computing_structure_solution 'SHELXS-97 (Sheldrick, 1990)'
_diffrn_ambient_temperature 168(2)
_diffrn_measured_fraction_theta_full 0.973
_diffrn_measured_fraction_theta_max 0.973
_diffrn_measurement_device_type 'CCD area detector'
_diffrn_measurement_method 'phi and omega scans'
_diffrn_radiation_monochromator graphite
_diffrn_radiation_source 'fine-focus sealed tube'
_diffrn_radiation_type MoK\a
_diffrn_radiation_wavelength 0.71073
_diffrn_reflns_av_R_equivalents 0.0211
_diffrn_reflns_av_sigmaI/netI 0.0143
_diffrn_reflns_limit_h_max 10
_diffrn_reflns_limit_h_min -10
_diffrn_reflns_limit_k_max 6
_diffrn_reflns_limit_k_min -13
_diffrn_reflns_limit_l_max 18
_diffrn_reflns_limit_l_min -18
_diffrn_reflns_number 16279
_diffrn_reflns_theta_full 26.38
_diffrn_reflns_theta_max 26.38
_diffrn_reflns_theta_min 2.07
_exptl_absorpt_coefficient_mu 0.836
_exptl_absorpt_correction_T_max 1.000000
_exptl_absorpt_correction_T_min 0.636725
_exptl_absorpt_correction_type multi-scan
_exptl_absorpt_process_details 'Blessing, Acta Cryst. (1995) A51 33-38'
_exptl_crystal_colour colourless
_exptl_crystal_density_diffrn 1.600
_exptl_crystal_density_meas 0
_exptl_crystal_density_method 'not measured'
_exptl_crystal_description block
_exptl_crystal_F_000 624
_exptl_crystal_size_max 0.60
_exptl_crystal_size_mid 0.58
_exptl_crystal_size_min 0.21
_refine_diff_density_max 0.284
_refine_diff_density_min -0.688
_refine_diff_density_rms 0.068
_refine_ls_extinction_method none
_refine_ls_goodness_of_fit_ref 1.026
_refine_ls_hydrogen_treatment constr
_refine_ls_matrix_type full
_refine_ls_number_parameters 352
_refine_ls_number_reflns 5067
_refine_ls_number_restraints 0
_refine_ls_restrained_S_all 1.026
_refine_ls_R_factor_all 0.0251
_refine_ls_R_factor_gt 0.0234
_refine_ls_shift/su_max 0.001
_refine_ls_shift/su_mean 0.000
_refine_ls_structure_factor_coef Fsqd
_refine_ls_weighting_details 'calc w=1/[\s^2^(Fo^2^)+(0.0398P)^2^+0.6586P] where P=(Fo^2^+2Fc^2^)/3'
_refine_ls_weighting_scheme calc
_refine_ls_wR_factor_gt 0.0613
_refine_ls_wR_factor_ref 0.0626
_reflns_number_gt 4815
_reflns_number_total 5067
_reflns_threshold_expression >2sigma(I)
_cod_data_source_file b609738c.txt
_cod_data_source_block 3csbp
_cod_depositor_comments
;
The following automatic conversions were performed:
'_symmetry_cell_setting' value 'Triclinic' changed to 'triclinic'
according to '/home/saulius/struct/CIF-dictionaries/cif_core.dic'
dictionary named 'cif_core.dic' version 2.4.1 from
2010-06-29.

'_exptl_absorpt_correction_type' value 'multiscan' changed to
'multi-scan' according to
'/home/saulius/struct/CIF-dictionaries/cif_core.dic' dictionary named
'cif_core.dic' version 2.4.1 from 2010-06-29.

Automatic conversion script
Id: cif_fix_enum 1527 2010-12-29 10:47:43Z saulius 
;
_cod_original_sg_symbol_H-M P-1
_cod_database_code 7007732

loop_
_symmetry_equiv_pos_as_xyz
'x, y, z'
'-x, -y, -z'

loop_
_atom_site_label
_atom_site_type_symbol
_atom_site_fract_x
_atom_site_fract_y
_atom_site_fract_z
_atom_site_U_iso_or_equiv
_atom_site_adp_type
_atom_site_occupancy
_atom_site_symmetry_multiplicity
_atom_site_calc_flag
_atom_site_refinement_flags
_atom_site_disorder_assembly
_atom_site_disorder_group
Ag1 Ag 0.049548(15) 0.320594(12) 0.230839(9) 0.02608(6) Uani 1 1 d . . .
C1 C 0.3834(2) -0.11145(17) 0.26616(11) 0.0221(3) Uani 1 1 d . . .
C2 C 0.2166(2) -0.05138(17) 0.26445(11) 0.0232(3) Uani 1 1 d . . .
H2A H 0.1717 0.0448 0.2598 0.028 Uiso 1 1 calc R . .
C3 C 0.1155(2) -0.13013(18) 0.26950(11) 0.0229(3) Uani 1 1 d . . .
C4 C 0.1827(2) -0.27162(18) 0.27581(12) 0.0280(4) Uani 1 1 d . . .
H4A H 0.1151 -0.3266 0.2790 0.034 Uiso 1 1 calc R . .
C5 C 0.3480(2) -0.33176(18) 0.27744(13) 0.0319(4) Uani 1 1 d . . .
H5A H 0.3928 -0.4279 0.2818 0.038 Uiso 1 1 calc R . .
C6 C 0.4495(2) -0.25266(18) 0.27274(12) 0.0271(4) Uani 1 1 d . . .
H6A H 0.5624 -0.2947 0.2740 0.033 Uiso 1 1 calc R . .
N11 N 0.41954(17) 0.11941(14) 0.25877(10) 0.0235(3) Uani 1 1 d . . .
C11 C 0.4977(2) -0.02865(17) 0.25901(13) 0.0269(4) Uani 1 1 d . . .
H11A H 0.5672 -0.0567 0.3109 0.032 Uiso 1 1 calc R . .
H11B H 0.5681 -0.0510 0.2022 0.032 Uiso 1 1 calc R . .
N13 N -0.12693(17) 0.07909(15) 0.24977(10) 0.0238(3) Uani 1 1 d . . .
C13 C -0.0669(2) -0.06789(18) 0.26956(13) 0.0289(4) Uani 1 1 d . . .
H13A H -0.1050 -0.1129 0.2238 0.035 Uiso 1 1 calc R . .
H13B H -0.1148 -0.0879 0.3301 0.035 Uiso 1 1 calc R . .
N21 N 0.21398(18) 0.27739(16) 0.34549(10) 0.0263(3) Uani 1 1 d . . .
C22 C 0.3619(2) 0.18239(17) 0.34188(12) 0.0234(3) Uani 1 1 d . . .
C23 C 0.4540(2) 0.1483(2) 0.41864(13) 0.0316(4) Uani 1 1 d . . .
H23A H 0.5576 0.0816 0.4153 0.038 Uiso 1 1 calc R . .
C24 C 0.3920(3) 0.2129(2) 0.49899(14) 0.0397(5) Uani 1 1 d . . .
H24A H 0.4529 0.1906 0.5512 0.048 Uiso 1 1 calc R . .
C25 C 0.2399(3) 0.3110(2) 0.50316(14) 0.0419(5) Uani 1 1 d . . .
H25A H 0.1949 0.3560 0.5578 0.050 Uiso 1 1 calc R . .
C26 C 0.1566(3) 0.3405(2) 0.42466(14) 0.0365(4) Uani 1 1 d . . .
H26A H 0.0539 0.4086 0.4265 0.044 Uiso 1 1 calc R . .
N31 N 0.3994(2) 0.12407(17) 0.09996(11) 0.0321(3) Uani 1 1 d . . .
C32 C 0.39950(19) 0.19358(17) 0.17372(11) 0.0224(3) Uani 1 1 d . . .
C33 C 0.3893(2) 0.32986(18) 0.16830(13) 0.0281(4) Uani 1 1 d . . .
H33A H 0.3917 0.3757 0.2212 0.034 Uiso 1 1 calc R . .
C34 C 0.3754(3) 0.3966(2) 0.08246(15) 0.0389(5) Uani 1 1 d . . .
H34A H 0.3666 0.4900 0.0765 0.047 Uiso 1 1 calc R . .
C35 C 0.3744(3) 0.3280(3) 0.00588(14) 0.0432(5) Uani 1 1 d . . .
H35A H 0.3644 0.3728 -0.0529 0.052 Uiso 1 1 calc R . .
C36 C 0.3882(3) 0.1926(2) 0.01747(13) 0.0388(5) Uani 1 1 d . . .
H36A H 0.3900 0.1445 -0.0351 0.047 Uiso 1 1 calc R . .
N41 N -0.06922(17) 0.23085(15) 0.13412(10) 0.0244(3) Uani 1 1 d . . .
C42 C -0.12939(19) 0.12859(18) 0.15683(12) 0.0231(3) Uani 1 1 d . . .
C43 C -0.1900(2) 0.0710(2) 0.09170(13) 0.0299(4) Uani 1 1 d . . .
H43A H -0.2300 -0.0021 0.1089 0.036 Uiso 1 1 calc R . .
C44 C -0.1912(2) 0.1216(2) 0.00157(13) 0.0342(4) Uani 1 1 d . . .
H44A H -0.2320 0.0834 -0.0434 0.041 Uiso 1 1 calc R . .
C45 C -0.1321(2) 0.2284(2) -0.02181(12) 0.0328(4) Uani 1 1 d . . .
H45A H -0.1326 0.2654 -0.0827 0.039 Uiso 1 1 calc R . .
C46 C -0.0725(2) 0.2796(2) 0.04572(12) 0.0295(4) Uani 1 1 d . . .
H46A H -0.0316 0.3525 0.0296 0.035 Uiso 1 1 calc R . .
N51 N -0.1167(2) 0.10643(18) 0.40424(11) 0.0327(4) Uani 1 1 d . . .
C52 C -0.1678(2) 0.16569(18) 0.32307(12) 0.0242(3) Uani 1 1 d . . .
C53 C -0.2630(2) 0.30290(19) 0.31324(12) 0.0272(4) Uani 1 1 d . . .
H53A H -0.2993 0.3419 0.2556 0.033 Uiso 1 1 calc R . .
C54 C -0.3023(2) 0.3796(2) 0.39010(13) 0.0334(4) Uani 1 1 d . . .
H54A H -0.3655 0.4727 0.3854 0.040 Uiso 1 1 calc R . .
C55 C -0.2488(3) 0.3197(2) 0.47470(14) 0.0395(5) Uani 1 1 d . . .
H55A H -0.2739 0.3708 0.5280 0.047 Uiso 1 1 calc R . .
C56 C -0.1583(3) 0.1834(2) 0.47789(13) 0.0399(5) Uani 1 1 d . . .
H56A H -0.1234 0.1417 0.5352 0.048 Uiso 1 1 calc R . .
N60 N -0.11252(18) 0.61357(15) 0.19107(10) 0.0259(3) Uani 1 1 d . . .
O61 O -0.0151(2) 0.53541(14) 0.13540(10) 0.0416(4) Uani 1 1 d . . .
O62 O -0.12825(19) 0.57092(16) 0.27259(10) 0.0415(3) Uani 1 1 d . . .
O63 O -0.19038(18) 0.73126(13) 0.16535(11) 0.0383(3) Uani 1 1 d . . .

loop_
_atom_site_aniso_label
_atom_site_aniso_U_11
_atom_site_aniso_U_22
_atom_site_aniso_U_33
_atom_site_aniso_U_23
_atom_site_aniso_U_13
_atom_site_aniso_U_12
Ag1 0.02489(8) 0.02486(8) 0.02914(9) 0.00156(5) -0.00777(5) -0.00797(6)
C1 0.0235(8) 0.0237(8) 0.0185(7) 0.0002(6) -0.0002(6) -0.0074(7)
C2 0.0248(8) 0.0218(8) 0.0222(8) 0.0019(6) -0.0022(6) -0.0069(7)
C3 0.0262(8) 0.0265(8) 0.0178(7) 0.0020(6) -0.0045(6) -0.0106(7)
C4 0.0362(10) 0.0259(9) 0.0266(9) 0.0015(7) -0.0102(7) -0.0149(8)
C5 0.0392(10) 0.0200(8) 0.0359(10) -0.0016(7) -0.0096(8) -0.0069(8)
C6 0.0253(9) 0.0243(9) 0.0285(9) -0.0016(7) -0.0033(7) -0.0032(7)
N11 0.0223(7) 0.0222(7) 0.0257(7) 0.0028(6) -0.0014(5) -0.0075(6)
C11 0.0200(8) 0.0234(8) 0.0344(9) 0.0038(7) -0.0002(7) -0.0044(7)
N13 0.0218(7) 0.0261(7) 0.0239(7) 0.0040(6) -0.0039(5) -0.0090(6)
C13 0.0272(9) 0.0260(9) 0.0372(10) 0.0059(7) -0.0071(7) -0.0138(7)
N21 0.0258(7) 0.0293(8) 0.0256(7) -0.0032(6) -0.0027(6) -0.0107(6)
C22 0.0234(8) 0.0264(8) 0.0239(8) 0.0037(6) -0.0025(6) -0.0135(7)
C23 0.0323(10) 0.0360(10) 0.0297(9) 0.0090(8) -0.0093(8) -0.0161(8)
C24 0.0572(13) 0.0479(12) 0.0245(9) 0.0072(8) -0.0141(9) -0.0303(11)
C25 0.0597(14) 0.0465(12) 0.0254(9) -0.0077(8) 0.0008(9) -0.0252(11)
C26 0.0369(11) 0.0398(11) 0.0334(10) -0.0098(8) 0.0016(8) -0.0126(9)
N31 0.0329(8) 0.0378(9) 0.0288(8) -0.0057(7) -0.0007(6) -0.0153(7)
C32 0.0173(7) 0.0264(8) 0.0241(8) 0.0012(6) -0.0012(6) -0.0083(6)
C33 0.0315(9) 0.0255(9) 0.0285(9) -0.0002(7) 0.0003(7) -0.0118(7)
C34 0.0393(11) 0.0287(10) 0.0467(12) 0.0087(9) 0.0006(9) -0.0113(8)
C35 0.0415(12) 0.0554(14) 0.0282(10) 0.0142(9) -0.0062(8) -0.0121(10)
C36 0.0416(11) 0.0537(13) 0.0243(9) -0.0056(9) -0.0033(8) -0.0189(10)
N41 0.0241(7) 0.0269(7) 0.0230(7) 0.0018(6) -0.0031(5) -0.0096(6)
C42 0.0173(7) 0.0286(8) 0.0227(8) 0.0004(6) -0.0016(6) -0.0067(6)
C43 0.0249(9) 0.0386(10) 0.0311(9) -0.0052(8) -0.0005(7) -0.0165(8)
C44 0.0309(10) 0.0469(11) 0.0270(9) -0.0099(8) -0.0017(7) -0.0139(8)
C45 0.0347(10) 0.0409(11) 0.0203(8) -0.0003(7) -0.0018(7) -0.0092(8)
C46 0.0318(9) 0.0322(9) 0.0244(9) 0.0035(7) -0.0019(7) -0.0113(8)
N51 0.0311(8) 0.0403(9) 0.0254(8) 0.0096(7) -0.0048(6) -0.0112(7)
C52 0.0189(8) 0.0327(9) 0.0225(8) 0.0059(7) -0.0020(6) -0.0117(7)
C53 0.0244(8) 0.0338(9) 0.0225(8) 0.0055(7) -0.0022(7) -0.0096(7)
C54 0.0326(10) 0.0346(10) 0.0315(10) -0.0011(8) 0.0029(8) -0.0102(8)
C55 0.0468(12) 0.0500(12) 0.0232(9) -0.0040(8) 0.0030(8) -0.0189(10)
C56 0.0453(12) 0.0541(13) 0.0211(9) 0.0077(8) -0.0045(8) -0.0188(10)
N60 0.0249(7) 0.0242(7) 0.0316(8) -0.0019(6) -0.0045(6) -0.0114(6)
O61 0.0549(9) 0.0273(7) 0.0345(8) -0.0026(6) 0.0071(7) -0.0047(6)
O62 0.0469(9) 0.0438(8) 0.0315(7) 0.0027(6) 0.0049(6) -0.0144(7)
O63 0.0380(8) 0.0211(6) 0.0550(9) 0.0003(6) -0.0117(7) -0.0067(6)

loop_
_atom_type_symbol
_atom_type_description
_atom_type_scat_dispersion_real
_atom_type_scat_dispersion_imag
_atom_type_scat_source
C C 0.0033 0.0016 'International Tables Vol C Tables 4.2.6.8 and 6.1.1.4'
H H 0.0000 0.0000 'International Tables Vol C Tables 4.2.6.8 and 6.1.1.4'
N N 0.0061 0.0033 'International Tables Vol C Tables 4.2.6.8 and 6.1.1.4'
O O 0.0106 0.0060 'International Tables Vol C Tables 4.2.6.8 and 6.1.1.4'
Ag Ag -0.8971 1.1015 'International Tables Vol C Tables 4.2.6.8 and 6.1.1.4'

loop_
_geom_angle_atom_site_label_1
_geom_angle_atom_site_label_2
_geom_angle_atom_site_label_3
_geom_angle
_geom_angle_site_symmetry_1
_geom_angle_site_symmetry_3
_geom_angle_publ_flag
N21 Ag1 N41 145.85(5) . . ?
N21 Ag1 O61 122.55(6) . . ?
N41 Ag1 O61 90.26(6) . . ?
C6 C1 C2 119.47(16) . . ?
C6 C1 C11 118.00(15) . . ?
C2 C1 C11 122.52(15) . . ?
C3 C2 C1 121.10(16) . . ?
C2 C3 C4 119.10(16) . . ?
C2 C3 C13 122.43(16) . . ?
C4 C3 C13 118.47(15) . . ?
C5 C4 C3 120.05(17) . . ?
C4 C5 C6 120.85(16) . . ?
C1 C6 C5 119.44(16) . . ?
C22 N11 C32 121.98(14) . . ?
C22 N11 C11 119.52(14) . . ?
C32 N11 C11 118.46(14) . . ?
N11 C11 C1 115.10(14) . . ?
C52 N13 C42 122.57(14) . . ?
C52 N13 C13 118.59(14) . . ?
C42 N13 C13 118.65(15) . . ?
N13 C13 C3 115.30(14) . . ?
C22 N21 C26 118.53(16) . . ?
C22 N21 Ag1 122.94(12) . . ?
C26 N21 Ag1 118.26(13) . . ?
N21 C22 N11 117.47(15) . . ?
N21 C22 C23 121.11(17) . . ?
N11 C22 C23 121.42(16) . . ?
C24 C23 C22 119.29(19) . . ?
C23 C24 C25 119.92(18) . . ?
C26 C25 C24 117.69(19) . . ?
N21 C26 C25 123.5(2) . . ?
C32 N31 C36 117.33(17) . . ?
N31 C32 C33 123.03(16) . . ?
N31 C32 N11 116.85(15) . . ?
C33 C32 N11 120.03(16) . . ?
C32 C33 C34 117.64(18) . . ?
C35 C34 C33 120.47(19) . . ?
C36 C35 C34 117.89(19) . . ?
N31 C36 C35 123.61(19) . . ?
C42 N41 C46 118.07(15) . . ?
C42 N41 Ag1 124.66(11) . . ?
C46 N41 Ag1 117.19(12) . . ?
N41 C42 C43 121.53(16) . . ?
N41 C42 N13 117.69(15) . . ?
C43 C42 N13 120.77(16) . . ?
C44 C43 C42 119.52(18) . . ?
C45 C44 C43 119.15(17) . . ?
C46 C45 C44 118.33(17) . . ?
N41 C46 C45 123.37(18) . . ?
C56 N51 C52 117.97(17) . . ?
N51 C52 N13 115.36(16) . . ?
N51 C52 C53 122.47(17) . . ?
N13 C52 C53 122.08(15) . . ?
C54 C53 C52 118.11(17) . . ?
C53 C54 C55 120.03(19) . . ?
C56 C55 C54 117.65(19) . . ?
N51 C56 C55 123.75(18) . . ?
O63 N60 O61 119.90(16) . . ?
O63 N60 O62 121.09(16) . . ?
O61 N60 O62 119.01(15) . . ?
N60 O61 Ag1 99.19(11) . . ?

loop_
_geom_bond_atom_site_label_1
_geom_bond_atom_site_label_2
_geom_bond_distance
_geom_bond_site_symmetry_2
_geom_bond_publ_flag
Ag1 N21 2.2507(15) . ?
Ag1 N41 2.2625(15) . ?
Ag1 O61 2.4839(15) . ?
C1 C6 1.395(2) . ?
C1 C2 1.400(2) . ?
C1 C11 1.521(2) . ?
C2 C3 1.392(2) . ?
C3 C4 1.399(3) . ?
C3 C13 1.525(2) . ?
C4 C5 1.388(3) . ?
C5 C6 1.397(3) . ?
N11 C22 1.406(2) . ?
N11 C32 1.417(2) . ?
N11 C11 1.471(2) . ?
N13 C52 1.405(2) . ?
N13 C42 1.427(2) . ?
N13 C13 1.466(2) . ?
N21 C22 1.355(2) . ?
N21 C26 1.356(2) . ?
C22 C23 1.409(2) . ?
C23 C24 1.384(3) . ?
C24 C25 1.395(3) . ?
C25 C26 1.388(3) . ?
N31 C32 1.351(2) . ?
N31 C36 1.358(3) . ?
C32 C33 1.392(2) . ?
C33 C34 1.393(3) . ?
C34 C35 1.383(3) . ?
C35 C36 1.377(3) . ?
N41 C42 1.349(2) . ?
N41 C46 1.362(2) . ?
C42 C43 1.399(3) . ?
C43 C44 1.392(3) . ?
C44 C45 1.388(3) . ?
C45 C46 1.382(3) . ?
N51 C56 1.349(3) . ?
N51 C52 1.350(2) . ?
C52 C53 1.407(3) . ?
C53 C54 1.387(3) . ?
C54 C55 1.402(3) . ?
C55 C56 1.384(3) . ?
N60 O63 1.245(2) . ?
N60 O61 1.260(2) . ?
N60 O62 1.261(2) . ?

loop_
_geom_torsion_atom_site_label_1
_geom_torsion_atom_site_label_2
_geom_torsion_atom_site_label_3
_geom_torsion_atom_site_label_4
_geom_torsion
_geom_torsion_site_symmetry_1
_geom_torsion_site_symmetry_2
_geom_torsion_site_symmetry_3
_geom_torsion_site_symmetry_4
_geom_torsion_publ_flag
C6 C1 C2 C3 0.2(3) . . . . ?
C11 C1 C2 C3 178.84(15) . . . . ?
C1 C2 C3 C4 -0.4(3) . . . . ?
C1 C2 C3 C13 178.86(16) . . . . ?
C2 C3 C4 C5 0.3(3) . . . . ?
C13 C3 C4 C5 -178.96(17) . . . . ?
C3 C4 C5 C6 -0.1(3) . . . . ?
C2 C1 C6 C5 0.1(3) . . . . ?
C11 C1 C6 C5 -178.64(16) . . . . ?
C4 C5 C6 C1 -0.1(3) . . . . ?
C22 N11 C11 C1 81.2(2) . . . . ?
C32 N11 C11 C1 -96.47(18) . . . . ?
C6 C1 C11 N11 -175.90(15) . . . . ?
C2 C1 C11 N11 5.4(2) . . . . ?
C52 N13 C13 C3 -92.39(19) . . . . ?
C42 N13 C13 C3 82.69(19) . . . . ?
C2 C3 C13 N13 9.1(2) . . . . ?
C4 C3 C13 N13 -171.67(16) . . . . ?
N41 Ag1 N21 C22 51.47(18) . . . . ?
O61 Ag1 N21 C22 -110.47(13) . . . . ?
N41 Ag1 N21 C26 -122.38(15) . . . . ?
O61 Ag1 N21 C26 75.68(15) . . . . ?
C26 N21 C22 N11 -179.32(16) . . . . ?
Ag1 N21 C22 N11 6.8(2) . . . . ?
C26 N21 C22 C23 0.7(3) . . . . ?
Ag1 N21 C22 C23 -173.13(13) . . . . ?
C32 N11 C22 N21 42.2(2) . . . . ?
C11 N11 C22 N21 -135.43(16) . . . . ?
C32 N11 C22 C23 -137.86(17) . . . . ?
C11 N11 C22 C23 44.5(2) . . . . ?
N21 C22 C23 C24 0.1(3) . . . . ?
N11 C22 C23 C24 -179.90(17) . . . . ?
C22 C23 C24 C25 -0.2(3) . . . . ?
C23 C24 C25 C26 -0.5(3) . . . . ?
C22 N21 C26 C25 -1.5(3) . . . . ?
Ag1 N21 C26 C25 172.67(16) . . . . ?
C24 C25 C26 N21 1.4(3) . . . . ?
C36 N31 C32 C33 -0.2(3) . . . . ?
C36 N31 C32 N11 -176.85(16) . . . . ?
C22 N11 C32 N31 -154.79(16) . . . . ?
C11 N11 C32 N31 22.8(2) . . . . ?
C22 N11 C32 C33 28.5(2) . . . . ?
C11 N11 C32 C33 -153.92(16) . . . . ?
N31 C32 C33 C34 1.2(3) . . . . ?
N11 C32 C33 C34 177.74(16) . . . . ?
C32 C33 C34 C35 -0.9(3) . . . . ?
C33 C34 C35 C36 -0.3(3) . . . . ?
C32 N31 C36 C35 -1.1(3) . . . . ?
C34 C35 C36 N31 1.4(3) . . . . ?
N21 Ag1 N41 C42 38.73(18) . . . . ?
O61 Ag1 N41 C42 -156.41(14) . . . . ?
N21 Ag1 N41 C46 -137.83(13) . . . . ?
O61 Ag1 N41 C46 27.02(13) . . . . ?
C46 N41 C42 C43 1.6(3) . . . . ?
Ag1 N41 C42 C43 -174.95(13) . . . . ?
C46 N41 C42 N13 -179.41(15) . . . . ?
Ag1 N41 C42 N13 4.1(2) . . . . ?
C52 N13 C42 N41 42.5(2) . . . . ?
C13 N13 C42 N41 -132.39(16) . . . . ?
C52 N13 C42 C43 -138.50(17) . . . . ?
C13 N13 C42 C43 46.6(2) . . . . ?
N41 C42 C43 C44 -1.2(3) . . . . ?
N13 C42 C43 C44 179.87(16) . . . . ?
C42 C43 C44 C45 0.0(3) . . . . ?
C43 C44 C45 C46 0.7(3) . . . . ?
C42 N41 C46 C45 -0.9(3) . . . . ?
Ag1 N41 C46 C45 175.90(15) . . . . ?
C44 C45 C46 N41 -0.2(3) . . . . ?
C56 N51 C52 N13 -177.24(16) . . . . ?
C56 N51 C52 C53 -0.6(3) . . . . ?
C42 N13 C52 N51 -161.65(15) . . . . ?
C13 N13 C52 N51 13.2(2) . . . . ?
C42 N13 C52 C53 21.7(2) . . . . ?
C13 N13 C52 C53 -163.45(16) . . . . ?
N51 C52 C53 C54 1.2(3) . . . . ?
N13 C52 C53 C54 177.66(16) . . . . ?
C52 C53 C54 C55 -0.6(3) . . . . ?
C53 C54 C55 C56 -0.5(3) . . . . ?
C52 N51 C56 C55 -0.7(3) . . . . ?
C54 C55 C56 N51 1.2(3) . . . . ?
O63 N60 O61 Ag1 -171.15(13) . . . . ?
O62 N60 O61 Ag1 9.46(18) . . . . ?
N21 Ag1 O61 N60 -75.80(13) . . . . ?
N41 Ag1 O61 N60 114.22(12) . . . . ?
